data_4115427
loop_
_publ_author_name
'Cristian Saul Campos-Fern\'andez'
'Rodolphe Cl\'erac'
'John M. Koomen'
'David H. Russell'
'Kim R. Dunbar'

_publ_section_title
;
 Fine-Tuning the Ring-Size of Metallacyclophanes: A Rational Approach to
 Molecular Pentagons
;
_journal_name_full 'Journal of the American Chemical Society'
_journal_page_first 773
_journal_page_last 774
_journal_paper_doi 10.1021/ja002960r
_journal_volume 123
_journal_year 2001
_chemical_formula_sum 'C84 H76 F60 N42 Ni5 Sb10'
_chemical_formula_weight 4324.7
_chemical_name_systematic
; 
 ? 
;
_space_group_IT_number 15
_symmetry_cell_setting monoclinic
_symmetry_space_group_name_Hall '-C 2yc'
_symmetry_space_group_name_H-M 'C 1 2/c 1'
_atom_sites_solution_hydrogens geom
_atom_sites_solution_primary direct
_atom_sites_solution_secondary difmap
_audit_creation_method SHELXL-97
_cell_angle_alpha 90.00
_cell_angle_beta 104.82(3)
_cell_angle_gamma 90.00
_cell_formula_units_Z 4
_cell_length_a 17.933(4)
_cell_length_b 28.314(6)
_cell_length_c 29.459(6)
_cell_measurement_temperature 110(2)
_cell_measurement_theta_max 24.71
_cell_measurement_theta_min 1.38
_cell_volume 14460(6)
_computing_structure_refinement 'SHELXL-97 (Sheldrick, 1997)'
_computing_structure_solution 'SHELXS-97 (Sheldrick, 1990)'
_diffrn_ambient_temperature 293(2)
_diffrn_measured_fraction_theta_full 0.999
_diffrn_measured_fraction_theta_max 0.999
_diffrn_measurement_device_type CCD
_diffrn_radiation_monochromator graphite
_diffrn_radiation_source 'fine-focus sealed tube'
_diffrn_radiation_type MoK\a
_diffrn_radiation_wavelength 0.71073
_diffrn_reflns_av_R_equivalents 0.0371
_diffrn_reflns_av_sigmaI/netI 0.0481
_diffrn_reflns_limit_h_max 19
_diffrn_reflns_limit_h_min -21
_diffrn_reflns_limit_k_max 33
_diffrn_reflns_limit_k_min -30
_diffrn_reflns_limit_l_max 34
_diffrn_reflns_limit_l_min -29
_diffrn_reflns_number 36580
_diffrn_reflns_theta_full 24.71
_diffrn_reflns_theta_max 24.71
_diffrn_reflns_theta_min 1.38
_exptl_absorpt_coefficient_mu 2.121
_exptl_crystal_colour dark_green
_exptl_crystal_density_diffrn 1.916
_exptl_crystal_description 36580
_exptl_crystal_F_000 8049
_exptl_crystal_size_max 0.2
_exptl_crystal_size_mid 0.13
_exptl_crystal_size_min 0.05
_refine_diff_density_max 4.633
_refine_diff_density_min -1.997
_refine_diff_density_rms 0.251
_refine_ls_extinction_method none
_refine_ls_goodness_of_fit_ref 1.069
_refine_ls_hydrogen_treatment mixed
_refine_ls_matrix_type full
_refine_ls_number_parameters 891
_refine_ls_number_reflns 12327
_refine_ls_number_restraints 112
_refine_ls_restrained_S_all 1.066
_refine_ls_R_factor_all 0.1520
_refine_ls_R_factor_gt 0.1160
_refine_ls_shift/su_max 3.041
_refine_ls_shift/su_mean 0.168
_refine_ls_structure_factor_coef Fsqd
_refine_ls_weighting_details 'calc w=1/[\s^2^(Fo^2^)+(0.3200P)^2^+0.0000P] where P=(Fo^2^+2Fc^2^)/3'
_refine_ls_weighting_scheme calc
_refine_ls_wR_factor_gt 0.3645
_refine_ls_wR_factor_ref 0.4099
_reflns_number_gt 8016
_reflns_number_total 12327
_reflns_threshold_expression >2sigma(I)
_cod_data_source_file ja002960r_1.cif
_cod_data_source_block final
_cod_original_cell_volume 14460(5)
_cod_database_code 4115427

loop_
_symmetry_equiv_pos_as_xyz
'x, y, z'
'-x, y, -z+1/2'
'x+1/2, y+1/2, z'
'-x+1/2, y+1/2, -z+1/2'
'-x, -y, -z'
'x, -y, z-1/2'
'-x+1/2, -y+1/2, -z'
'x+1/2, -y+1/2, z-1/2'

loop_
_atom_site_label
_atom_site_type_symbol
_atom_site_fract_x
_atom_site_fract_y
_atom_site_fract_z
_atom_site_U_iso_or_equiv
_atom_site_adp_type
_atom_site_occupancy
_atom_site_symmetry_multiplicity
_atom_site_calc_flag
_atom_site_refinement_flags
_atom_site_disorder_assembly
_atom_site_disorder_group
Sb1A Sb 0.79191(7) 0.05817(3) 0.18485(3) 0.0623(4) Uani 1 1 d . . .
F1A F 0.8220(9) 0.0789(4) 0.1318(4) 0.114(5) Uani 1 1 d . . .
F2A F 0.7492(7) 0.0041(3) 0.1508(3) 0.084(3) Uani 1 1 d . . .
F3A F 0.6977(6) 0.0904(4) 0.1628(3) 0.085(3) Uani 1 1 d . . .
F4A F 0.8361(6) 0.1132(3) 0.2173(4) 0.075(3) Uani 1 1 d . . .
F5A F 0.8887(6) 0.0279(3) 0.2071(4) 0.085(3) Uani 1 1 d . . .
F6A F 0.7606(5) 0.0373(3) 0.2373(3) 0.062(2) Uani 1 1 d . . .
Sb1B Sb 0.04569(8) 0.12985(5) 0.04354(5) 0.0769(6) Uani 0.945(6) 1 d P . .
F1B F 0.0175(13) 0.1923(11) 0.0633(8) 0.212(11) Uani 0.945(6) 1 d P . .
F2B F -0.0322(8) 0.1428(6) -0.0169(5) 0.116(5) Uani 0.945(6) 1 d P . .
F3B F -0.0375(7) 0.1060(8) 0.0610(5) 0.149(7) Uani 0.945(6) 1 d P . .
F4B F 0.1101(9) 0.1098(15) 0.0965(6) 0.31(2) Uani 0.945(6) 1 d P . .
F5B F 0.1239(13) 0.1597(7) 0.0256(7) 0.177(10) Uani 0.945(6) 1 d P . .
F6B F 0.0560(10) 0.0800(5) 0.0077(6) 0.126(5) Uani 0.945(6) 1 d P . .
Sb1C Sb 0.80169(16) 0.36754(9) 0.07339(10) 0.1042(12) Uani 0.657(6) 1 d P . .
F1C F 0.902(3) 0.3858(17) 0.0723(16) 0.244(17) Uiso 0.657(6) 1 d P . .
F2C F 0.798(3) 0.3013(19) 0.0735(17) 0.27(2) Uiso 0.657(6) 1 d P . .
F3C F 0.835(3) 0.3671(15) 0.1387(15) 0.215(16) Uiso 0.657(6) 1 d P . .
F4C F 0.788(3) 0.4228(19) 0.0925(18) 0.26(2) Uiso 0.657(6) 1 d P . .
F5C F 0.7483(6) 0.3512(4) 0.0374(4) 0.043(2) Uiso 0.657(6) 1 d P . .
F6C F 0.7049(18) 0.3540(12) 0.0752(11) 0.170(11) Uiso 0.657(6) 1 d P . .
Sb1D Sb 0.61902(11) -0.04282(6) -0.05206(6) 0.0812(8) Uani 0.740(5) 1 d P . .
F1D F 0.6970(8) -0.0088(5) -0.0108(5) 0.078(4) Uiso 0.740(5) 1 d P . .
F2D F 0.6319(11) -0.0041(7) -0.1019(7) 0.124(6) Uiso 0.740(5) 1 d P . .
F3D F 0.5456(10) -0.0057(6) -0.0411(6) 0.104(5) Uiso 0.740(5) 1 d P . .
F4D F 0.6174(12) -0.0893(7) -0.0064(7) 0.122(6) Uiso 0.740(5) 1 d P . .
F5D F 0.7010(13) -0.0769(9) -0.0649(8) 0.142(7) Uiso 0.740(5) 1 d P . .
F6D F 0.5431(9) -0.0769(6) -0.0930(6) 0.095(4) Uiso 0.740(5) 1 d P . .
SB1E Cl 0.5000 0.28025(9) 0.2500 0.0335(11) Uiso 1.38(2) 2 d SPD . 1
F1E F 0.5431(19) 0.2879(11) 0.2006(10) 0.370(17) Uiso 1.38(2) 1 d PD . 1
F2E F 0.425(2) 0.3220(13) 0.2230(13) 0.60(5) Uiso 1.38(2) 1 d PD . 1
F3E F 0.442(2) 0.2322(11) 0.2184(11) 0.44(2) Uiso 1.38(2) 1 d PD . 1
F4E F 0.576(2) 0.2387(14) 0.2764(14) 0.000 Uiso 0.00 1 d PD . 1
F5E F 0.559(2) 0.3283(13) 0.2807(13) 0.000 Uiso 0.00 1 d PD . 1
F6E F 0.457(2) 0.2724(14) 0.2987(12) 0.000 Uiso 0.00 1 d PD . 1
SB1' Cl 0.4563(2) 0.28049(12) 0.23334(13) 0.0420(16) Uiso 0.840(18) 1 d P . 2
SB1F Cl 1.0000 0.3641(5) 0.2500 0.100(5) Uiso 0.63(2) 2 d SPD . 1
F1F F 1.088(3) 0.3629(8) 0.240(3) 0.39(4) Uiso 0.63(2) 1 d PD . 1
F2F F 1.0000 0.3041(15) 0.2500 0.23(3) Uiso 0.63(2) 2 d SPD . 1
F3F F 0.959(5) 0.3637(8) 0.1917(15) 0.60(11) Uiso 0.63(2) 1 d PD . 1
F4F F 1.0000 0.4232(15) 0.2500 0.23(3) Uiso 0.63(2) 2 d SPD . 1
SB1" Cl 0.9902(3) 0.3569(2) 0.2146(2) 0.084(3) Uiso 0.92(3) 1 d P . 2
SB1G Cl 0.2873(4) 0.2842(3) 0.1673(3) 0.072(2) Uiso 0.602(14) 1 d P A 3
F1G F 0.2019(15) 0.2431(10) 0.1193(9) 0.131(8) Uiso 0.602(14) 1 d P A 3
F2G F 0.2458(15) 0.2826(9) 0.2139(9) 0.130(8) Uiso 0.602(14) 1 d P A 3
F3G F 0.1951(11) 0.2876(7) 0.1520(7) 0.111(6) Uiso 0.602(14) 1 d P A 3
F4G F 0.260(8) 0.279(5) 0.127(5) 0.32(7) Uiso 0.602(14) 1 d P A 3
F5G F 0.366(6) 0.237(3) 0.165(4) 0.40(4) Uiso 0.602(14) 1 d P A 3
F6G F 0.378(6) 0.339(3) 0.197(3) 0.42(4) Uiso 0.602(14) 1 d P A 3
Ni1 Ni 0.58483(10) 0.21764(6) 0.08517(6) 0.0473(5) Uani 1 1 d . . .
Ni2 Ni 0.55028(10) 0.44517(5) 0.14737(6) 0.0455(5) Uani 1 1 d . . .
Ni3 Ni 0.5000 0.07786(9) 0.2500 0.0488(6) Uani 1 2 d S . .
N1 N 0.5629(5) 0.3735(3) 0.1361(4) 0.042(2) Uani 1 1 d . . .
N2 N 0.6277(5) 0.3488(4) 0.1507(4) 0.045(2) Uani 1 1 d . . .
N3 N 0.6928(7) 0.2349(4) 0.1258(4) 0.053(3) Uani 1 1 d . . .
N4 N 0.5659(6) 0.2843(3) 0.1080(4) 0.039(2) Uani 1 1 d . . .
N5 N 0.4985(6) 0.3080(3) 0.0942(3) 0.039(2) Uani 1 1 d . . .
N6 N 0.4419(6) 0.4274(4) 0.1073(4) 0.048(3) Uani 1 1 d . . .
N7 N 0.5602(6) 0.1863(3) 0.1431(3) 0.039(2) Uani 1 1 d . . .
N8 N 0.6126(6) 0.1738(3) 0.1817(4) 0.042(2) Uani 1 1 d . . .
N9 N 0.5164(6) 0.1288(3) 0.2031(3) 0.0396(19) Uani 1 1 d U . .
N10 N 0.4619(9) 0.1432(6) 0.1651(6) 0.026(2) Uani 0.50 1 d PU . .
N11 N 0.4659(7) 0.2066(4) 0.0605(4) 0.051(3) Uani 1 1 d . . .
N12 N 0.4406(6) 0.4302(3) 0.2097(4) 0.044(2) Uani 1 1 d . . .
N13 N 0.5137(6) 0.4316(3) 0.2068(4) 0.041(2) Uani 1 1 d . . .
N14 N 0.6536(6) 0.4446(3) 0.1984(4) 0.048(3) Uani 1 1 d . . .
N15 N 0.6194(7) 0.0890(4) 0.2736(4) 0.051(3) Uani 1 1 d . . .
C1 C 0.6265(7) 0.3054(4) 0.1355(5) 0.045(3) Uani 1 1 d . . .
C2 C 0.6986(8) 0.2763(4) 0.1496(6) 0.054(3) Uani 1 1 d . . .
C3 C 0.7627(9) 0.2893(6) 0.1817(7) 0.077(5) Uani 1 1 d . . .
H3A H 0.7648 0.3187 0.1962 0.092 Uiso 1 1 calc R . .
C4 C 0.8240(9) 0.2601(7) 0.1932(8) 0.095(7) Uani 1 1 d . . .
H4A H 0.8679 0.2687 0.2162 0.114 Uiso 1 1 calc R . .
C5 C 0.8208(9) 0.2166(6) 0.1698(9) 0.089(7) Uani 1 1 d . . .
H5B H 0.8624 0.1959 0.1766 0.107 Uiso 1 1 calc R . .
C6 C 0.7559(9) 0.2062(5) 0.1376(7) 0.063(4) Uani 1 1 d . . .
H6A H 0.7534 0.1773 0.1222 0.075 Uiso 1 1 calc R . .
C7 C 0.5029(7) 0.3530(4) 0.1094(4) 0.042(3) Uani 1 1 d . . .
C8 C 0.4299(8) 0.3812(5) 0.0956(4) 0.048(3) Uani 1 1 d . . .
C9 C 0.3619(8) 0.3632(6) 0.0732(5) 0.061(4) Uani 1 1 d . . .
H9A H 0.3563 0.3312 0.0660 0.073 Uiso 1 1 calc R . .
C10 C 0.2971(10) 0.3951(6) 0.0608(7) 0.079(6) Uani 1 1 d . . .
H10B H 0.2491 0.3846 0.0436 0.094 Uiso 1 1 calc R . .
C11 C 0.3076(8) 0.4396(6) 0.0743(5) 0.065(4) Uani 1 1 d . . .
H11A H 0.2654 0.4598 0.0689 0.078 Uiso 1 1 calc R . .
C12 C 0.3794(9) 0.4566(5) 0.0962(5) 0.055(4) Uani 1 1 d . . .
H12C H 0.3856 0.4886 0.1035 0.066 Uiso 1 1 calc R . .
C13 C 0.5890(7) 0.1458(4) 0.2097(4) 0.040(3) Uani 1 1 d . . .
C14 C 0.4850(6) 0.1701(4) 0.1352(4) 0.036(2) Uani 1 1 d U . .
C15 C 0.4335(8) 0.1856(4) 0.0915(4) 0.047(3) Uani 1 1 d . . .
C16 C 0.3557(9) 0.1791(5) 0.0823(5) 0.058(4) Uani 1 1 d . . .
H16A H 0.3335 0.1660 0.1047 0.069 Uiso 1 1 calc R . .
C17 C 0.3099(10) 0.1927(6) 0.0378(7) 0.079(6) Uani 1 1 d . . .
H17A H 0.2571 0.1868 0.0295 0.094 Uiso 1 1 calc R . .
C18 C 0.3428(10) 0.2139(6) 0.0084(6) 0.065(4) Uani 1 1 d . . .
H18A H 0.3128 0.2238 -0.0206 0.078 Uiso 1 1 calc R . .
C19 C 0.4213(11) 0.2216(5) 0.0202(5) 0.066(4) Uani 1 1 d . . .
H19A H 0.4433 0.2376 -0.0007 0.080 Uiso 1 1 calc R . .
C20 C 0.5707(6) 0.4304(4) 0.2479(4) 0.038(3) Uani 1 1 d . . .
C21 C 0.6475(7) 0.4328(4) 0.2415(5) 0.047(3) Uani 1 1 d . . .
C22 C 0.7140(8) 0.4206(6) 0.2772(6) 0.064(4) Uani 1 1 d . . .
H22A H 0.7104 0.4111 0.3068 0.077 Uiso 1 1 calc R . .
C23 C 0.7836(8) 0.4233(7) 0.2664(7) 0.075(5) Uani 1 1 d . . .
H23A H 0.8279 0.4161 0.2897 0.090 Uiso 1 1 calc R . .
C24 C 0.7914(8) 0.4358(6) 0.2238(7) 0.072(5) Uani 1 1 d . . .
H24A H 0.8394 0.4376 0.2173 0.086 Uiso 1 1 calc R . .
C25 C 0.7257(8) 0.4455(5) 0.1912(6) 0.058(4) Uani 1 1 d . . .
H25A H 0.7298 0.4535 0.1613 0.070 Uiso 1 1 calc R . .
C26 C 0.6424(7) 0.1264(5) 0.2523(5) 0.047(3) Uani 1 1 d . . .
C27 C 0.7145(8) 0.1483(6) 0.2699(5) 0.060(4) Uani 1 1 d . . .
H27A H 0.7304 0.1741 0.2552 0.071 Uiso 1 1 calc R . .
C28 C 0.7610(9) 0.1284(6) 0.3115(6) 0.061(4) Uani 1 1 d . . .
H28A H 0.8098 0.1409 0.3243 0.073 Uiso 1 1 calc R . .
C29 C 0.7370(9) 0.0920(8) 0.3330(6) 0.079(6) Uani 1 1 d . . .
H29A H 0.7676 0.0809 0.3614 0.094 Uiso 1 1 calc R . .
C30 C 0.6648(9) 0.0702(6) 0.3125(5) 0.061(4) Uani 1 1 d . . .
H30A H 0.6494 0.0434 0.3260 0.073 Uiso 1 1 calc R . .
N16 N 0.6126(8) 0.1519(4) 0.0669(4) 0.062(3) Uani 1 1 d . . .
C31 C 0.6219(10) 0.1133(6) 0.0586(5) 0.065(4) Uani 1 1 d . . .
C32 C 0.6371(17) 0.0640(7) 0.0464(9) 0.123(10) Uani 1 1 d . . .
H32A H 0.6722 0.0641 0.0267 0.185 Uiso 1 1 calc R . .
H32B H 0.5895 0.0494 0.0301 0.185 Uiso 1 1 calc R . .
H32C H 0.6594 0.0467 0.0747 0.185 Uiso 1 1 calc R . .
N17 N 0.6065(9) 0.2466(5) 0.0265(5) 0.069(4) Uani 1 1 d . . .
C33 C 0.6276(13) 0.2656(7) -0.0021(7) 0.089(6) Uani 1 1 d . . .
C34 C 0.6604(17) 0.2892(11) -0.0366(12) 0.149(14) Uani 1 1 d . . .
H34A H 0.6454 0.3218 -0.0389 0.224 Uiso 1 1 calc R . .
H34B H 0.6418 0.2743 -0.0667 0.224 Uiso 1 1 calc R . .
H34C H 0.7157 0.2869 -0.0270 0.224 Uiso 1 1 calc R . .
N18 N 0.5298(7) 0.5152(4) 0.1577(4) 0.056(3) Uani 1 1 d . . .
C35 C 0.5234(8) 0.5526(5) 0.1681(5) 0.050(3) Uani 1 1 d . . .
C36 C 0.5127(11) 0.6022(5) 0.1818(6) 0.072(5) Uani 1 1 d . . .
H36A H 0.4622 0.6057 0.1869 0.108 Uiso 1 1 calc R . .
H36B H 0.5181 0.6231 0.1572 0.108 Uiso 1 1 calc R . .
H36C H 0.5510 0.6097 0.2102 0.108 Uiso 1 1 calc R . .
N19 N 0.5936(8) 0.4604(4) 0.0908(5) 0.058(3) Uani 1 1 d . . .
C37 C 0.6064(9) 0.4686(5) 0.0569(7) 0.060(4) Uani 1 1 d . . .
C38 C 0.6294(14) 0.4795(8) 0.0133(8) 0.103(7) Uani 1 1 d . . .
H38A H 0.6671 0.5043 0.0193 0.154 Uiso 1 1 calc R . .
H38B H 0.5849 0.4894 -0.0105 0.154 Uiso 1 1 calc R . .
H38C H 0.6510 0.4518 0.0029 0.154 Uiso 1 1 calc R . .
N20 N 0.5090(11) 0.0277(5) 0.2028(5) 0.085(5) Uani 1 1 d . . .
C39 C 0.525(2) 0.0048(11) 0.1792(11) 0.176(17) Uani 1 1 d . . .
C40 C 0.555(3) -0.0339(18) 0.1447(12) 0.36(5) Uani 1 1 d . . .
H40A H 0.5636 -0.0177 0.1179 0.540 Uiso 1 1 calc R . .
H40B H 0.5157 -0.0576 0.1345 0.540 Uiso 1 1 calc R . .
H40C H 0.6016 -0.0485 0.1620 0.540 Uiso 1 1 calc R . .
N21 N 0.649(3) -0.1280(15) 0.1174(19) 0.125(15) Uani 0.50 1 d P . .
C41 C 0.596(3) -0.1288(17) 0.0844(18) 0.096(16) Uani 0.50 1 d P . .
C42 C 0.541(6) -0.117(4) 0.042(5) 0.42(12) Uani 0.50 1 d P . .
N22 N 0.978(3) 0.230(5) 0.309(5) 0.60(10) Uani 1 1 d . . .
C43 C 0.953(3) 0.224(3) 0.307(3) 0.42(8) Uani 1 1 d . . .
C44 C 0.977(6) 0.277(2) 0.370(5) 0.72(15) Uani 1 1 d . . .

loop_
_atom_site_aniso_label
_atom_site_aniso_U_11
_atom_site_aniso_U_22
_atom_site_aniso_U_33
_atom_site_aniso_U_23
_atom_site_aniso_U_13
_atom_site_aniso_U_12
Sb1A 0.0958(9) 0.0437(6) 0.0542(7) 0.0081(4) 0.0317(6) 0.0255(5)
F1A 0.194(14) 0.082(7) 0.095(8) 0.039(6) 0.093(9) 0.035(8)
F2A 0.136(9) 0.058(5) 0.055(5) -0.011(4) 0.018(5) 0.033(6)
F3A 0.110(8) 0.080(7) 0.061(6) 0.003(5) 0.013(5) 0.051(6)
F4A 0.105(7) 0.034(4) 0.093(7) -0.004(4) 0.040(5) 0.011(4)
F5A 0.097(7) 0.064(6) 0.110(8) 0.027(5) 0.055(6) 0.041(5)
F6A 0.083(6) 0.043(4) 0.062(5) -0.001(4) 0.026(4) 0.004(4)
Sb1B 0.0854(10) 0.0825(10) 0.0719(10) 0.0074(6) 0.0369(7) 0.0009(6)
F1B 0.146(16) 0.32(3) 0.151(17) -0.043(19) 0.012(13) 0.044(18)
F2B 0.113(10) 0.131(12) 0.104(10) 0.024(9) 0.030(8) -0.004(8)
F3B 0.072(8) 0.30(2) 0.075(8) 0.035(11) 0.021(6) -0.016(10)
F4B 0.083(11) 0.75(7) 0.086(11) 0.14(2) -0.021(9) 0.08(2)
F5B 0.23(2) 0.188(18) 0.155(15) -0.087(13) 0.129(15) -0.140(16)
F6B 0.158(13) 0.107(10) 0.128(12) -0.030(9) 0.064(10) -0.028(9)
Sb1C 0.120(2) 0.0968(19) 0.119(2) 0.0114(13) 0.0730(17) -0.0002(13)
Sb1D 0.1037(14) 0.0657(11) 0.0560(10) -0.0179(7) -0.0131(8) 0.0263(9)
Ni1 0.0650(11) 0.0335(9) 0.0478(10) 0.0028(7) 0.0223(8) 0.0113(7)
Ni2 0.0532(10) 0.0324(9) 0.0519(10) -0.0012(7) 0.0152(8) 0.0070(7)
Ni3 0.0626(15) 0.0451(13) 0.0375(13) 0.000 0.0106(11) 0.000
N1 0.035(5) 0.040(6) 0.049(6) -0.006(5) 0.007(5) -0.002(4)
N2 0.029(5) 0.040(6) 0.063(7) 0.006(5) 0.008(5) 0.005(4)
N3 0.060(7) 0.032(6) 0.072(8) 0.013(5) 0.027(6) 0.010(5)
N4 0.044(5) 0.030(5) 0.045(6) 0.004(4) 0.013(4) -0.001(4)
N5 0.044(5) 0.037(5) 0.040(6) 0.002(4) 0.015(4) 0.005(4)
N6 0.055(6) 0.043(6) 0.046(6) 0.001(5) 0.014(5) 0.011(5)
N7 0.050(6) 0.028(5) 0.042(6) 0.000(4) 0.014(5) 0.004(4)
N8 0.049(6) 0.036(5) 0.042(6) -0.005(4) 0.012(5) 0.007(4)
N9 0.040(4) 0.042(5) 0.034(4) -0.001(3) 0.006(3) 0.003(4)
N10 0.030(5) 0.027(5) 0.021(4) -0.001(4) 0.006(4) 0.002(4)
N11 0.076(7) 0.040(6) 0.033(6) -0.006(4) 0.006(5) -0.002(5)
N12 0.046(6) 0.021(5) 0.064(7) -0.006(4) 0.013(5) 0.007(4)
N13 0.047(6) 0.027(5) 0.047(6) -0.007(4) 0.008(5) -0.003(4)
N14 0.057(7) 0.030(5) 0.062(7) -0.009(5) 0.023(5) -0.006(4)
N15 0.060(7) 0.058(7) 0.037(6) 0.009(5) 0.013(5) 0.016(5)
C1 0.034(6) 0.043(7) 0.059(8) 0.016(6) 0.014(6) 0.003(5)
C2 0.051(8) 0.030(6) 0.084(10) 0.009(6) 0.024(7) 0.006(5)
C3 0.044(8) 0.054(10) 0.116(15) -0.006(9) -0.009(9) 0.005(7)
C4 0.046(9) 0.063(11) 0.16(2) 0.002(12) -0.008(11) 0.003(8)
C5 0.038(8) 0.054(10) 0.17(2) 0.041(11) 0.023(10) 0.017(7)
C6 0.059(9) 0.027(6) 0.113(13) 0.008(7) 0.039(9) 0.016(6)
C7 0.054(7) 0.039(7) 0.035(6) 0.006(5) 0.015(5) 0.011(5)
C8 0.050(7) 0.047(7) 0.043(7) -0.008(6) 0.005(6) 0.022(6)
C9 0.055(8) 0.068(9) 0.052(8) -0.022(7) -0.001(7) 0.015(7)
C10 0.069(10) 0.065(11) 0.088(12) -0.026(9) -0.006(9) 0.029(8)
C11 0.051(8) 0.098(12) 0.035(7) 0.000(7) -0.008(6) 0.038(8)
C12 0.069(9) 0.042(7) 0.045(7) -0.002(6) -0.001(7) 0.028(6)
C13 0.051(7) 0.038(6) 0.034(6) -0.005(5) 0.013(5) 0.007(5)
C14 0.040(5) 0.034(5) 0.030(4) -0.003(4) 0.003(4) 0.000(4)
C15 0.059(8) 0.037(7) 0.042(7) 0.007(5) 0.007(6) -0.006(6)
C16 0.066(9) 0.044(7) 0.056(8) 0.008(6) 0.000(7) -0.003(6)
C17 0.073(10) 0.055(9) 0.079(12) 0.012(8) -0.033(9) -0.005(8)
C18 0.071(10) 0.061(10) 0.050(9) 0.012(7) -0.010(8) 0.001(8)
C19 0.107(13) 0.040(8) 0.050(8) 0.014(6) 0.016(8) 0.019(7)
C20 0.034(6) 0.027(5) 0.044(7) 0.000(5) -0.005(5) -0.002(4)
C21 0.046(7) 0.029(6) 0.063(9) -0.010(6) 0.011(6) -0.011(5)
C22 0.038(7) 0.076(10) 0.068(10) -0.010(8) -0.006(7) -0.003(7)
C23 0.037(8) 0.090(13) 0.089(13) -0.014(10) 0.000(8) 0.001(7)
C24 0.037(8) 0.080(12) 0.097(14) -0.017(10) 0.013(8) -0.001(7)
C25 0.048(8) 0.065(9) 0.069(10) -0.013(7) 0.028(7) -0.007(6)
C26 0.042(7) 0.061(8) 0.041(7) -0.004(6) 0.015(5) 0.014(6)
C27 0.044(7) 0.081(10) 0.049(8) -0.013(7) 0.005(6) 0.018(7)
C28 0.055(8) 0.066(10) 0.061(9) 0.002(7) 0.013(7) 0.006(7)
C29 0.058(9) 0.121(16) 0.046(9) -0.010(10) -0.006(7) 0.031(10)
C30 0.060(9) 0.080(11) 0.039(7) -0.001(7) 0.007(6) 0.025(8)
N16 0.096(9) 0.046(7) 0.045(7) -0.006(5) 0.018(6) 0.017(6)
C31 0.088(11) 0.051(9) 0.050(9) -0.011(7) 0.008(8) 0.013(7)
C32 0.18(2) 0.046(10) 0.120(19) -0.027(11) -0.015(17) 0.023(13)
N17 0.093(10) 0.055(8) 0.068(8) 0.015(7) 0.037(7) 0.026(7)
C33 0.117(16) 0.085(13) 0.082(12) 0.034(11) 0.056(12) 0.051(12)
C34 0.14(2) 0.15(3) 0.20(3) 0.09(2) 0.11(2) 0.07(2)
N18 0.071(8) 0.036(7) 0.062(8) -0.002(5) 0.021(6) 0.006(5)
C35 0.056(8) 0.039(8) 0.053(8) 0.003(6) 0.012(6) 0.001(6)
C36 0.089(12) 0.041(8) 0.078(11) -0.016(8) 0.006(9) -0.006(7)
N19 0.081(9) 0.031(6) 0.067(8) 0.004(5) 0.030(7) 0.014(5)
C37 0.061(9) 0.049(8) 0.079(11) 0.003(8) 0.032(8) 0.010(7)
C38 0.15(2) 0.088(15) 0.096(15) 0.025(12) 0.075(14) 0.003(13)
N20 0.139(14) 0.051(8) 0.047(8) -0.017(6) -0.009(8) 0.040(8)
C39 0.26(4) 0.11(2) 0.10(2) -0.008(17) -0.06(2) 0.06(2)
C40 0.51(9) 0.34(7) 0.10(2) -0.10(3) -0.15(4) 0.32(7)
N21 0.17(4) 0.09(3) 0.14(4) -0.02(3) 0.09(3) -0.02(3)
C41 0.13(4) 0.09(3) 0.10(3) 0.04(3) 0.08(3) 0.05(3)
C42 0.20(10) 0.38(13) 0.51(17) -0.35(13) -0.25(12) 0.16(10)
N22 0.21(6) 0.87(18) 0.69(18) 0.43(15) 0.07(7) -0.25(8)
C43 0.12(3) 0.41(9) 0.61(13) 0.46(10) -0.15(5) -0.08(4)
C44 0.49(13) 0.21(7) 1.1(3) -0.35(12) -0.39(17) 0.24(8)

loop_
_atom_type_symbol
_atom_type_description
_atom_type_scat_dispersion_real
_atom_type_scat_dispersion_imag
_atom_type_scat_source
C C 0.0033 0.0016 'International Tables Vol C Tables 4.2.6.8 and 6.1.1.4'
H H 0.0000 0.0000 'International Tables Vol C Tables 4.2.6.8 and 6.1.1.4'
N N 0.0061 0.0033 'International Tables Vol C Tables 4.2.6.8 and 6.1.1.4'
F F 0.0171 0.0103 'International Tables Vol C Tables 4.2.6.8 and 6.1.1.4'
Ni Ni 0.3393 1.1124 'International Tables Vol C Tables 4.2.6.8 and 6.1.1.4'
Sb Sb -0.5866 1.5461 'International Tables Vol C Tables 4.2.6.8 and 6.1.1.4'
Cl Cl 0.1484 0.1585 'International Tables Vol C Tables 4.2.6.8 and 6.1.1.4'

loop_
_geom_angle_atom_site_label_1
_geom_angle_atom_site_label_2
_geom_angle_atom_site_label_3
_geom_angle
_geom_angle_site_symmetry_1
_geom_angle_site_symmetry_3
F6A Sb1A F1A 179.3(6) . .
F6A Sb1A F2A 90.9(4) . .
F1A Sb1A F2A 88.6(6) . .
F6A Sb1A F3A 90.3(4) . .
F1A Sb1A F3A 89.1(5) . .
F2A Sb1A F3A 90.2(5) . .
F6A Sb1A F4A 91.0(4) . .
F1A Sb1A F4A 89.5(5) . .
F2A Sb1A F4A 178.1(5) . .
F3A Sb1A F4A 89.9(4) . .
F6A Sb1A F5A 90.8(4) . .
F1A Sb1A F5A 89.8(5) . .
F2A Sb1A F5A 91.6(5) . .
F3A Sb1A F5A 177.9(5) . .
F4A Sb1A F5A 88.3(5) . .
F4B Sb1B F6B 97.1(14) . .
F4B Sb1B F5B 91.5(12) . .
F6B Sb1B F5B 89.5(7) . .
F4B Sb1B F3B 91.6(9) . .
F6B Sb1B F3B 95.1(8) . .
F5B Sb1B F3B 174.0(10) . .
F4B Sb1B F1B 100.7(14) . .
F6B Sb1B F1B 161.9(9) . .
F5B Sb1B F1B 86.8(11) . .
F3B Sb1B F1B 87.7(11) . .
F4B Sb1B F2B 171.8(14) . .
F6B Sb1B F2B 76.9(7) . .
F5B Sb1B F2B 94.1(9) . .
F3B Sb1B F2B 83.3(6) . .
F1B Sb1B F2B 85.7(8) . .
F5C Sb1C F4C 116.9(17) . .
F5C Sb1C F6C 55.9(11) . .
F4C Sb1C F6C 88(2) . .
F5C Sb1C F3C 143.6(14) . .
F4C Sb1C F3C 73(2) . .
F6C Sb1C F3C 91.4(17) . .
F5C Sb1C F1C 125.8(15) . .
F4C Sb1C F1C 88(2) . .
F6C Sb1C F1C 176.2(18) . .
F3C Sb1C F1C 87.9(19) . .
F5C Sb1C F2C 68.5(15) . .
F4C Sb1C F2C 156(2) . .
F6C Sb1C F2C 75.7(18) . .
F3C Sb1C F2C 89.7(19) . .
F1C Sb1C F2C 108(2) . .
Sb1C F5C F6C 78.1(13) . .
F5C F6C Sb1C 46.0(10) . .
F3D Sb1D F6D 88.4(8) . .
F3D Sb1D F1D 92.4(7) . .
F6D Sb1D F1D 179.2(7) . .
F3D Sb1D F4D 97.8(9) . .
F6D Sb1D F4D 87.6(8) . .
F1D Sb1D F4D 92.5(7) . .
F3D Sb1D F5D 174.7(9) . .
F6D Sb1D F5D 94.8(9) . .
F1D Sb1D F5D 84.4(8) . .
F4D Sb1D F5D 86.6(10) . .
F3D Sb1D F2D 92.3(8) . .
F6D Sb1D F2D 90.7(8) . .
F1D Sb1D F2D 89.1(7) . .
F4D Sb1D F2D 169.6(9) . .
F5D Sb1D F2D 83.4(10) . .
F4E SB1E F6E 90.4(7) . .
F4E SB1E F5E 89.9(7) . .
F6E SB1E F5E 90.4(7) . .
F4E SB1E F3E 13(2) . 2_655
F6E SB1E F3E 79.0(18) . 2_655
F5E SB1E F3E 97(2) . 2_655
F4E SB1E F3E 90.1(7) . .
F6E SB1E F3E 90.4(7) . .
F5E SB1E F3E 179.1(9) . .
F3E SB1E F3E 83(2) 2_655 .
F4E SB1E F1E 89.8(7) . .
F6E SB1E F1E 179.6(10) . .
F5E SB1E F1E 90.0(7) . .
F3E SB1E F1E 101.1(15) 2_655 .
F3E SB1E F1E 89.1(7) . .
F4E SB1E F1E 99.1(14) . 2_655
F6E SB1E F1E 14(2) . 2_655
F5E SB1E F1E 79.7(17) . 2_655
F3E SB1E F1E 89.2(7) 2_655 2_655
F3E SB1E F1E 101.1(15) . 2_655
F1E SB1E F1E 166(2) . 2_655
F4E SB1E F2E 81(3) . 2_655
F6E SB1E F2E 98.9(16) . 2_655
F5E SB1E F2E 12(2) . 2_655
F3E SB1E F2E 89.9(7) 2_655 2_655
F3E SB1E F2E 167(2) . 2_655
F1E SB1E F2E 81.6(14) . 2_655
F1E SB1E F2E 89.5(7) 2_655 2_655
F4E SB1E F2E 179.3(9) . .
F6E SB1E F2E 90.3(7) . .
F5E SB1E F2E 90.1(7) . .
F3E SB1E F2E 167(2) 2_655 .
F3E SB1E F2E 89.9(7) . .
F1E SB1E F2E 89.5(7) . .
F1E SB1E F2E 81.6(14) 2_655 .
F2E SB1E F2E 99(3) 2_655 .
F3E F4E SB1E 84(3) 2_655 .
F2E F5E SB1E 84(2) 2_655 .
F1E F6E SB1E 85(3) 2_655 .
F4F SB1F F1F 91.1(6) . 2_755
F4F SB1F F1F 91.1(6) . .
F1F SB1F F1F 177.8(12) 2_755 .
F4F SB1F F3F 90.4(6) . .
F1F SB1F F3F 89.8(9) 2_755 .
F1F SB1F F3F 90.2(9) . .
F4F SB1F F3F 90.4(6) . 2_755
F1F SB1F F3F 90.2(9) 2_755 2_755
F1F SB1F F3F 89.8(9) . 2_755
F3F SB1F F3F 179.2(12) . 2_755
F4F SB1F F2F 180.000(4) . .
F1F SB1F F2F 88.9(6) 2_755 .
F1F SB1F F2F 88.9(6) . .
F3F SB1F F2F 89.6(6) . .
F3F SB1F F2F 89.6(6) 2_755 .
F2G SB1G F3G 66.5(11) . .
F2G SB1G F4G 131(7) . .
F3G SB1G F4G 66(7) . .
F2G SB1G F6G 97(2) . .
F3G SB1G F6G 131(3) . .
F4G SB1G F6G 124(7) . .
F2G SB1G F5G 119(3) . .
F3G SB1G F5G 137(3) . .
F4G SB1G F5G 89(7) . .
F6G SB1G F5G 92(4) . .
F2G SB1G F1G 97.5(12) . .
F3G SB1G F1G 48.3(10) . .
F4G SB1G F1G 39(7) . .
F6G SB1G F1G 162(3) . .
F5G SB1G F1G 90(3) . .
N16 Ni1 N17 91.8(5) . .
N16 Ni1 N3 96.5(5) . .
N17 Ni1 N3 92.4(5) . .
N16 Ni1 N4 174.9(5) . .
N17 Ni1 N4 89.5(5) . .
N3 Ni1 N4 78.5(4) . .
N16 Ni1 N7 86.7(4) . .
N17 Ni1 N7 177.8(5) . .
N3 Ni1 N7 89.5(4) . .
N4 Ni1 N7 92.1(4) . .
N16 Ni1 N11 93.9(5) . .
N17 Ni1 N11 99.4(5) . .
N3 Ni1 N11 164.0(4) . .
N4 Ni1 N11 90.7(4) . .
N7 Ni1 N11 79.0(4) . .
N19 Ni2 N18 92.1(5) . .
N19 Ni2 N6 94.8(5) . .
N18 Ni2 N6 98.2(5) . .
N19 Ni2 N13 176.2(5) . .
N18 Ni2 N13 87.0(4) . .
N6 Ni2 N13 89.0(4) . .
N19 Ni2 N1 89.8(4) . .
N18 Ni2 N1 176.1(4) . .
N6 Ni2 N1 78.2(4) . .
N13 Ni2 N1 91.4(4) . .
N19 Ni2 N14 97.9(5) . .
N18 Ni2 N14 93.5(4) . .
N6 Ni2 N14 162.4(4) . .
N13 Ni2 N14 78.5(4) . .
N1 Ni2 N14 89.7(4) . .
N20 Ni3 N20 90.8(10) 2_655 .
N20 Ni3 N9 176.5(6) 2_655 .
N20 Ni3 N9 88.9(6) . .
N20 Ni3 N9 88.9(6) 2_655 2_655
N20 Ni3 N9 176.5(6) . 2_655
N9 Ni3 N9 91.6(6) . 2_655
N20 Ni3 N15 97.6(6) 2_655 .
N20 Ni3 N15 94.5(6) . .
N9 Ni3 N15 79.0(4) . .
N9 Ni3 N15 88.9(4) 2_655 .
N20 Ni3 N15 94.5(6) 2_655 2_655
N20 Ni3 N15 97.6(6) . 2_655
N9 Ni3 N15 88.9(4) . 2_655
N9 Ni3 N15 79.0(4) 2_655 2_655
N15 Ni3 N15 162.7(6) . 2_655
C7 N1 N2 118.7(10) . .
C7 N1 Ni2 115.3(8) . .
N2 N1 Ni2 125.8(8) . .
C1 N2 N1 116.7(10) . .
C6 N3 C2 115.7(13) . .
C6 N3 Ni1 127.0(10) . .
C2 N3 Ni1 116.3(9) . .
C1 N4 N5 119.5(10) . .
C1 N4 Ni1 115.9(8) . .
N5 N4 Ni1 124.4(7) . .
C7 N5 N4 113.5(10) . .
C8 N6 C12 117.1(12) . .
C8 N6 Ni2 116.5(8) . .
C12 N6 Ni2 125.9(9) . .
N8 N7 C14 120.1(10) . .
N8 N7 Ni1 124.7(8) . .
C14 N7 Ni1 114.0(7) . .
C13 N8 N7 115.9(11) . .
N10 N9 C13 118.5(12) . .
N10 N9 Ni3 124.7(10) . .
C13 N9 Ni3 116.5(8) . .
C14 N10 N9 116.7(14) . .
C19 N11 C15 119.1(14) . .
C19 N11 Ni1 126.4(11) . .
C15 N11 Ni1 114.3(8) . .
C20 N12 N13 117.0(10) 2_655 .
N12 N13 C20 117.6(11) . .
N12 N13 Ni2 126.4(8) . .
C20 N13 Ni2 115.4(8) . .
C21 N14 C25 117.5(12) . .
C21 N14 Ni2 114.5(9) . .
C25 N14 Ni2 126.6(10) . .
C30 N15 C26 121.3(13) . .
C30 N15 Ni3 124.8(11) . .
C26 N15 Ni3 111.8(8) . .
N4 C1 N2 125.1(11) . .
N4 C1 C2 115.9(12) . .
N2 C1 C2 119.0(11) . .
N3 C2 C3 122.8(13) . .
N3 C2 C1 112.6(12) . .
C3 C2 C1 124.6(13) . .
C4 C3 C2 120.3(17) . .
C3 C4 C5 119.2(17) . .
C6 C5 C4 117.5(13) . .
C5 C6 N3 124.4(15) . .
N1 C7 N5 126.5(11) . .
N1 C7 C8 117.3(11) . .
N5 C7 C8 116.2(11) . .
C9 C8 N6 124.3(12) . .
C9 C8 C7 123.7(12) . .
N6 C8 C7 111.9(11) . .
C8 C9 C10 117.4(14) . .
C11 C10 C9 118.6(15) . .
C12 C11 C10 121.5(13) . .
C11 C12 N6 121.0(13) . .
N8 C13 N9 125.9(11) . .
N8 C13 C26 121.6(12) . .
N9 C13 C26 112.4(11) . .
N10 C14 N7 122.7(11) . .
N10 C14 C15 122.4(12) . .
N7 C14 C15 114.9(11) . .
N11 C15 C16 121.7(12) . .
N11 C15 C14 116.8(12) . .
C16 C15 C14 121.5(12) . .
C15 C16 C17 118.0(15) . .
C18 C17 C16 119.1(16) . .
C17 C18 C19 120.7(14) . .
N11 C19 C18 121.3(16) . .
N12 C20 N13 125.3(11) 2_655 .
N12 C20 C21 120.7(10) 2_655 .
N13 C20 C21 113.9(12) . .
N14 C21 C22 120.3(13) . .
N14 C21 C20 116.6(12) . .
C22 C21 C20 123.0(14) . .
C23 C22 C21 117.4(17) . .
C24 C23 C22 123.5(15) . .
C23 C24 C25 116.0(16) . .
N14 C25 C24 125.3(16) . .
N15 C26 C27 122.5(13) . .
N15 C26 C13 118.5(12) . .
C27 C26 C13 119.0(13) . .
C26 C27 C28 115.2(16) . .
C29 C28 C27 122.0(15) . .
C28 C29 C30 120.1(15) . .
N15 C30 C29 118.8(17) . .
C31 N16 Ni1 172.6(15) . .
N16 C31 C32 177(2) . .
C33 N17 Ni1 170.3(18) . .
N17 C33 C34 176(2) . .
C35 N18 Ni2 172.4(12) . .
N18 C35 C36 178.6(16) . .
C37 N19 Ni2 170.3(14) . .
N19 C37 C38 176.1(19) . .
C39 N20 Ni3 168(3) . .
N20 C39 C40 176(3) . .
N21 C41 C42 163(8) . .

loop_
_geom_bond_atom_site_label_1
_geom_bond_atom_site_label_2
_geom_bond_distance
_geom_bond_site_symmetry_2
Sb1A F6A 1.871(9) .
Sb1A F1A 1.874(10) .
Sb1A F2A 1.883(10) .
Sb1A F3A 1.883(9) .
Sb1A F4A 1.892(9) .
Sb1A F5A 1.897(9) .
Sb1B F4B 1.779(13) .
Sb1B F6B 1.801(14) .
Sb1B F5B 1.828(14) .
Sb1B F3B 1.828(14) .
Sb1B F1B 1.97(3) .
Sb1B F2B 1.997(14) .
Sb1C F5C 1.317(10) .
Sb1C F4C 1.70(5) .
Sb1C F6C 1.79(3) .
Sb1C F3C 1.86(4) .
Sb1C F1C 1.88(5) .
Sb1C F2C 1.88(5) .
F5C F6C 1.52(3) .
Sb1D F3D 1.778(17) .
Sb1D F6D 1.845(16) .
Sb1D F1D 1.868(13) .
Sb1D F4D 1.89(2) .
Sb1D F5D 1.88(2) .
Sb1D F2D 1.89(2) .
SB1E F4E 1.81(3) .
SB1E F6E 1.81(3) .
SB1E F5E 1.81(3) .
SB1E F3E 1.82(3) 2_655
SB1E F3E 1.82(3) .
SB1E F1E 1.83(3) .
SB1E F1E 1.83(3) 2_655
SB1E F2E 1.82(3) 2_655
SB1E F2E 1.82(3) .
F4E F3E 0.42(7) 2_655
F5E F2E 0.39(7) 2_655
F6E F1E 0.44(7) 2_655
SB1' SB1' 1.623(8) 2_655
SB1F F4F 1.67(4) .
SB1F F1F 1.68(4) 2_755
SB1F F1F 1.68(4) .
SB1F F3F 1.69(4) .
SB1F F3F 1.69(4) 2_755
SB1F F2F 1.70(4) .
SB1" SB1" 2.025(13) 2_755
SB1G F2G 1.72(3) .
SB1G F3G 1.60(2) .
SB1G F4G 1.17(14) .
SB1G F6G 2.26(9) .
SB1G F5G 1.96(10) .
SB1G F1G 2.14(3) .
Ni1 N16 2.035(12) .
Ni1 N17 2.039(14) .
Ni1 N3 2.058(12) .
Ni1 N4 2.062(10) .
Ni1 N7 2.068(10) .
Ni1 N11 2.093(12) .
Ni2 N19 2.057(14) .
Ni2 N18 2.054(11) .
Ni2 N6 2.060(11) .
Ni2 N13 2.056(11) .
Ni2 N1 2.077(10) .
Ni2 N14 2.066(12) .
Ni3 N20 2.023(14) 2_655
Ni3 N20 2.024(14) .
Ni3 N9 2.069(10) .
Ni3 N9 2.070(10) 2_655
Ni3 N15 2.098(12) .
Ni3 N15 2.098(12) 2_655
N1 C7 1.296(16) .
N1 N2 1.330(14) .
N2 C1 1.306(17) .
N3 C6 1.364(17) .
N3 C2 1.357(18) .
N4 C1 1.319(16) .
N4 N5 1.352(14) .
N5 C7 1.346(16) .
N6 C8 1.356(17) .
N6 C12 1.363(16) .
N7 N8 1.325(14) .
N7 C14 1.386(15) .
N8 C13 1.291(16) .
N9 N10 1.348(19) .
N9 C13 1.354(16) .
N10 C14 1.31(2) .
N11 C19 1.322(18) .
N11 C15 1.339(17) .
N12 C20 1.315(17) 2_655
N12 N13 1.336(15) .
N13 C20 1.371(15) .
N14 C21 1.344(18) .
N14 C25 1.363(18) .
N15 C30 1.335(17) .
N15 C26 1.348(18) .
C1 C2 1.501(17) .
C2 C3 1.34(2) .
C3 C4 1.35(2) .
C4 C5 1.40(3) .
C5 C6 1.33(3) .
C7 C8 1.499(17) .
C8 C9 1.33(2) .
C9 C10 1.44(2) .
C10 C11 1.32(2) .
C11 C12 1.37(2) .
C13 C26 1.476(18) .
C14 C15 1.447(17) .
C15 C16 1.36(2) .
C16 C17 1.41(2) .
C17 C18 1.31(3) .
C18 C19 1.38(2) .
C20 N12 1.315(17) 2_655
C20 C21 1.438(18) .
C21 C22 1.415(19) .
C22 C23 1.37(2) .
C23 C24 1.34(3) .
C24 C25 1.34(2) .
C26 C27 1.41(2) .
C27 C28 1.41(2) .
C28 C29 1.34(3) .
C29 C30 1.42(3) .
N16 C31 1.142(18) .
C31 C32 1.48(2) .
N17 C33 1.14(2) .
C33 C34 1.46(3) .
N18 C35 1.116(17) .
C35 C36 1.49(2) .
N19 C37 1.104(19) .
C37 C38 1.48(2) .
N20 C39 1.04(4) .
C39 C40 1.67(5) .
N21 C41 1.17(6) .
C41 C42 1.42(10) .
